data_1531390
loop_
_publ_author_name
'Hellmann, A.'
'Mewis, A.'

_publ_section_title
;
 Neue Erdalkalimetall-Phosphide und -Arsenide des Cobalts
;
_journal_name_full 'Zeitschrift fuer Anorganische und Allgemeine Chemie'
_journal_page_first 1357
_journal_page_last 1364
_journal_volume 627
_journal_year 2001
_chemical_formula_sum 'As7 Co12 Mg2'
_chemical_name_systematic 'Mg2 Co12 As7'
_space_group_IT_number 62
_symmetry_space_group_name_Hall '-P 2ac 2n'
_symmetry_space_group_name_H-M 'P n m a'
_cell_angle_alpha 90
_cell_angle_beta 90
_cell_angle_gamma 90
_cell_formula_units_Z 4
_cell_length_a 12.096
_cell_length_b 3.67
_cell_length_c 24.93
_cell_volume 1106.701
_citation_journal_id_ASTM ZAACAB
_cod_data_source_file Hellmann_ZAACAB_2001_3.cif
_cod_data_source_block As7Co12Mg2
_cod_database_code 1531390

loop_
_symmetry_equiv_pos_as_xyz
x,y,z
-x+1/2,-y,z+1/2
x+1/2,-y+1/2,-z+1/2
-x,y+1/2,-z
-x,-y,-z
x-1/2,y,-z-1/2
-x-1/2,y-1/2,z-1/2
x,-y-1/2,z

loop_
_atom_site_label
_atom_site_type_symbol
_atom_site_fract_x
_atom_site_fract_y
_atom_site_fract_z
_atom_site_occupancy
_atom_site_U_iso_or_equiv
Co2 Co 0.4761 0.25 0.1858 1 0.0
Co9 Co 0.9214 0.25 0.1521 1 0.0
Co1 Co 0.1937 0.25 0.0903 1 0.0
As3 As 0.3801 0.25 0.1052 1 0.0
As2 As 0.127 0.25 0.8997 1 0.0
As5 As 0.3734 0.25 0.9689 1 0.0
Mg1 Mg 0.7138 0.25 0.8207 1 0.0
Co6 Co 0.6716 0.25 0.9606 1 0.0
Co10 Co 0.9404 0.25 0.8777 1 0.0
Co5 Co 0.4935 0.25 0.8917 1 0.0
Co3 Co 0.1883 0.25 0.9856 1 0.0
Co8 Co 0.2061 0.25 0.8112 1 0.0
As4 As 0.1081 0.25 0.1753 1 0.0
Co7 Co 0.5089 0.25 0.0361 1 0.0
Mg2 Mg 0.692 0.25 0.1143 1 0.0
As1 As 0.8728 0.25 0.9645 1 0.0
Co12 Co 0.9839 0.25 0.0451 1 0.0
As7 As 0.8611 0.25 0.2409 1 0.0
As6 As 0.3979 0.25 0.8115 1 0.0
Co4 Co 0.6697 0.25 0.2387 1 0.0
Co11 Co 0.997 0.25 0.7711 1 0.0
